data_2241209
loop_
_publ_author_name
'Satheeshchandra, S.'
'Shetty, Nandakumar'

_publ_section_title
;
 Crystal structure of
 (2<i>E</i>)-1-(1-benzofuran-2-yl)-3-(2-bromophenyl)prop-2-en-1-one
 monohydrate
;
_journal_coeditor_code SU5214
_journal_issue 11
_journal_name_full 'Acta Crystallographica Section E'
_journal_page_first o840
_journal_page_last o841
_journal_paper_doi 10.1107/S2056989015018897
_journal_volume 71
_journal_year 2015
_chemical_formula_iupac 'C17 H11 Br O2, H2 O'
_chemical_formula_moiety 'C17 H11 Br O2, H2 O'
_chemical_formula_sum 'C17 H13 Br O3'
_chemical_formula_weight 345.18
_chemical_name_systematic
;
(2<i>E</i>)-1-(1-Benzofuran-2-yl)-3-(2-bromophenyl)prop-2-en-1-one
monohydrate
;
_space_group_IT_number 19
_symmetry_cell_setting orthorhombic
_symmetry_space_group_name_Hall 'P 2ac 2ab'
_symmetry_space_group_name_H-M 'P 21 21 21'
_atom_sites_solution_hydrogens geom
_atom_sites_solution_primary direct
_atom_sites_solution_secondary difmap
_audit_creation_method SHELXL-97
_cell_angle_alpha 90.00
_cell_angle_beta 90.00
_cell_angle_gamma 90.00
_cell_formula_units_Z 4
_cell_length_a 4.8614(4)
_cell_length_b 13.8220(15)
_cell_length_c 21.755(2)
_cell_measurement_reflns_used 2499
_cell_measurement_temperature 296(2)
_cell_measurement_theta_max 41.576
_cell_measurement_theta_min 4.767
_cell_volume 1461.8(2)
_computing_cell_refinement
;
APEX2 and SAINT (Bruker, 2004)
;
_computing_data_collection
;
APEX2 (Bruker, 2004)
;
_computing_data_reduction
;
SAINT and XPREP (Bruker, 2004)
;
_computing_molecular_graphics
;
Mercury (Macrae <i>et al.</i>,  2008)
;
_computing_publication_material
;
SHELXL97 (Sheldrick, 2008)
;
_computing_structure_refinement
;
SHELXL97 (Sheldrick, 2008)
;
_computing_structure_solution
;
SIR92 (Altomare <i>et al.</i>,  1994)
;
_diffrn_ambient_temperature 296(2)
_diffrn_measured_fraction_theta_full 0.993
_diffrn_measured_fraction_theta_max 0.993
_diffrn_measurement_device_type 'Bruker Kappa APEXII CCD'
_diffrn_measurement_method '\w and \f scan'
_diffrn_radiation_monochromator graphite
_diffrn_radiation_source 'fine-focus sealed tube'
_diffrn_radiation_type MoK\a
_diffrn_radiation_wavelength 0.71073
_diffrn_reflns_av_R_equivalents 0.0342
_diffrn_reflns_av_sigmaI/netI 0.0683
_diffrn_reflns_limit_h_max 5
_diffrn_reflns_limit_h_min -6
_diffrn_reflns_limit_k_max 18
_diffrn_reflns_limit_k_min -18
_diffrn_reflns_limit_l_max 29
_diffrn_reflns_limit_l_min -28
_diffrn_reflns_number 3636
_diffrn_reflns_theta_full 28.36
_diffrn_reflns_theta_max 28.36
_diffrn_reflns_theta_min 2.95
_exptl_absorpt_coefficient_mu 2.819
_exptl_absorpt_correction_T_max 0.5393
_exptl_absorpt_correction_T_min 0.3985
_exptl_absorpt_correction_type multi-scan
_exptl_absorpt_process_details
;
(SADABS; Bruker, 2004)
;
_exptl_crystal_colour golden-yellow
_exptl_crystal_density_diffrn 1.568
_exptl_crystal_density_method 'not measured'
_exptl_crystal_description block
_exptl_crystal_F_000 696
_exptl_crystal_size_max 0.40
_exptl_crystal_size_mid 0.30
_exptl_crystal_size_min 0.25
_refine_diff_density_max 0.419
_refine_diff_density_min -0.287
_refine_ls_abs_structure_details
;
Flack (1983), 1497 Friedel pairs
;
_refine_ls_abs_structure_Flack -0.011(11)
_refine_ls_extinction_method none
_refine_ls_goodness_of_fit_ref 1.007
_refine_ls_hydrogen_treatment mixed
_refine_ls_matrix_type full
_refine_ls_number_parameters 196
_refine_ls_number_reflns 3636
_refine_ls_number_restraints 3
_refine_ls_restrained_S_all 1.011
_refine_ls_R_factor_all 0.0956
_refine_ls_R_factor_gt 0.0419
_refine_ls_shift/su_max 0.001
_refine_ls_shift/su_mean 0.000
_refine_ls_structure_factor_coef Fsqd
_refine_ls_weighting_details 'calc w=1/[\s^2^(Fo^2^)+(0.0372P)^2^+0.0197P] where P=(Fo^2^+2Fc^2^)/3'
_refine_ls_weighting_scheme calc
_refine_ls_wR_factor_gt 0.0881
_refine_ls_wR_factor_ref 0.1024
_reflns_number_gt 2134
_reflns_number_total 3636
_reflns_threshold_expression >2sigma(I)
_cod_data_source_file su5214sup1.cif
_cod_data_source_block I
_cod_database_code 2241209

loop_
_symmetry_equiv_pos_as_xyz
'x, y, z'
'-x+1/2, -y, z+1/2'
'x+1/2, -y+1/2, -z'
'-x, y+1/2, -z+1/2'

loop_
_atom_site_type_symbol
_atom_site_label
_atom_site_fract_x
_atom_site_fract_y
_atom_site_fract_z
_atom_site_U_iso_or_equiv
_atom_site_adp_type
_atom_site_calc_flag
_atom_site_refinement_flags
_atom_site_occupancy
_atom_site_symmetry_multiplicity
Br Br1 1.34723(10) 0.98219(3) 0.06738(2) 0.0902(2) Uani d . 1 1
O O1 0.3289(4) 0.93267(17) 0.32535(10) 0.0513(5) Uani d . 1 1
O O2 0.6697(5) 0.99535(19) 0.23842(13) 0.0720(7) Uani d . 1 1
C C1 0.1694(7) 0.8801(2) 0.36525(14) 0.0463(8) Uani d . 1 1
C C2 -0.0186(7) 0.9171(3) 0.40591(16) 0.0593(10) Uani d . 1 1
H H2 -0.0523 0.9831 0.4093 0.071 Uiso calc R 1 1
C C3 -0.1522(7) 0.8509(3) 0.44089(16) 0.0634(10) Uani d . 1 1
H H3 -0.2812 0.8724 0.4694 0.076 Uiso calc R 1 1
C C4 -0.1034(7) 0.7519(3) 0.43576(17) 0.0607(9) Uani d . 1 1
H H4 -0.2020 0.7091 0.4603 0.073 Uiso calc R 1 1
C C5 0.0860(7) 0.7169(3) 0.39547(16) 0.0587(10) Uani d . 1 1
H H5 0.1185 0.6507 0.3923 0.070 Uiso calc R 1 1
C C6 0.2301(6) 0.7824(3) 0.35908(14) 0.0444(8) Uani d . 1 1
C C7 0.4402(6) 0.7757(3) 0.31357(15) 0.0468(8) Uani d . 1 1
H H7 0.5256 0.7195 0.2997 0.056 Uiso calc R 1 1
C C8 0.4907(6) 0.8671(3) 0.29448(15) 0.0463(9) Uani d . 1 1
C C9 0.6756(7) 0.9078(3) 0.24929(15) 0.0503(8) Uani d . 1 1
C C10 0.8640(6) 0.8424(2) 0.21760(14) 0.0446(7) Uani d . 1 1
H H10 0.8712 0.7779 0.2297 0.054 Uiso calc R 1 1
C C11 1.0223(6) 0.8713(3) 0.17288(16) 0.0480(8) Uani d . 1 1
H H11 1.0081 0.9361 0.1619 0.058 Uiso calc R 1 1
C C12 1.2190(6) 0.8136(3) 0.13815(14) 0.0439(8) Uani d . 1 1
C C13 1.2629(7) 0.7170(3) 0.15197(16) 0.0523(9) Uani d . 1 1
H H13 1.1617 0.6892 0.1837 0.063 Uiso calc R 1 1
C C14 1.4478(7) 0.6610(3) 0.12115(19) 0.0615(10) Uani d . 1 1
H H14 1.4691 0.5961 0.1315 0.074 Uiso calc R 1 1
C C15 1.6028(7) 0.7008(3) 0.07476(17) 0.0603(10) Uani d . 1 1
H H15 1.7313 0.6633 0.0539 0.072 Uiso calc R 1 1
C C16 1.5667(7) 0.7964(3) 0.05931(16) 0.0557(9) Uani d . 1 1
H H16 1.6695 0.8239 0.0278 0.067 Uiso calc R 1 1
C C17 1.3787(7) 0.8507(3) 0.09068(14) 0.0493(8) Uani d . 1 1
O O1S 0.1601(7) 1.1082(2) 0.23870(17) 0.0950(10) Uani d D 1 1
H H1SA 0.179(11) 1.078(4) 0.2780(12) 0.143 Uiso d D 1 1
H H1SB 0.300(9) 1.070(3) 0.220(2) 0.143 Uiso d D 1 1

loop_
_atom_site_aniso_label
_atom_site_aniso_U_11
_atom_site_aniso_U_22
_atom_site_aniso_U_33
_atom_site_aniso_U_12
_atom_site_aniso_U_13
_atom_site_aniso_U_23
Br1 0.1130(4) 0.0695(3) 0.0881(3) 0.0070(3) 0.0327(3) 0.0255(2)
O1 0.0458(12) 0.0526(14) 0.0555(14) 0.0017(11) 0.0037(12) -0.0104(11)
O2 0.0594(14) 0.0592(19) 0.0974(19) 0.0071(14) 0.0271(13) 0.0068(15)
C1 0.0391(17) 0.057(2) 0.0426(18) -0.0028(18) -0.0028(16) -0.0049(15)
C2 0.0461(19) 0.079(3) 0.053(2) 0.0023(19) 0.0023(17) -0.016(2)
C3 0.0426(18) 0.104(3) 0.044(2) -0.003(2) 0.0102(19) -0.009(2)
C4 0.056(2) 0.081(3) 0.0447(19) -0.0068(19) 0.002(2) 0.008(2)
C5 0.058(2) 0.065(2) 0.054(2) 0.0003(19) -0.0023(18) 0.0054(19)
C6 0.0340(17) 0.058(2) 0.0408(17) 0.0013(15) -0.0096(14) -0.0056(16)
C7 0.0383(17) 0.056(2) 0.0460(19) 0.0050(15) -0.0053(15) -0.0044(17)
C8 0.0323(16) 0.060(2) 0.047(2) 0.0051(16) -0.0044(14) -0.0082(18)
C9 0.0368(17) 0.060(2) 0.054(2) -0.0001(18) -0.0042(16) -0.0041(17)
C10 0.0346(16) 0.052(2) 0.0469(18) -0.0021(17) 0.0011(16) 0.0002(15)
C11 0.0423(16) 0.055(2) 0.047(2) 0.0008(16) -0.0021(16) 0.0048(16)
C12 0.0302(16) 0.060(2) 0.0419(18) -0.0028(15) -0.0042(13) -0.0007(16)
C13 0.050(2) 0.056(2) 0.051(2) 0.0004(17) 0.0043(15) 0.0046(18)
C14 0.059(2) 0.057(2) 0.068(3) 0.0079(19) -0.003(2) -0.001(2)
C15 0.051(2) 0.074(3) 0.055(2) 0.0128(19) 0.0024(18) -0.014(2)
C16 0.0437(18) 0.085(3) 0.0389(19) -0.0034(18) 0.0069(15) 0.0009(19)
C17 0.0434(18) 0.063(2) 0.0418(18) -0.0013(18) -0.0009(15) 0.0050(15)
O1S 0.098(2) 0.071(2) 0.117(3) 0.0067(18) 0.019(2) 0.0037(18)

loop_
_atom_type_symbol
_atom_type_description
_atom_type_scat_dispersion_real
_atom_type_scat_dispersion_imag
_atom_type_scat_source
C C 0.0033 0.0016 'International Tables Vol C Tables 4.2.6.8 and 6.1.1.4'
H H 0.0000 0.0000 'International Tables Vol C Tables 4.2.6.8 and 6.1.1.4'
Br Br -0.2901 2.4595 'International Tables Vol C Tables 4.2.6.8 and 6.1.1.4'
O O 0.0106 0.0060 'International Tables Vol C Tables 4.2.6.8 and 6.1.1.4'

loop_
_geom_angle_atom_site_label_1
_geom_angle_atom_site_label_2
_geom_angle_atom_site_label_3
_geom_angle
C1 O1 C8 106.5(3)
C2 C1 O1 126.0(3)
C2 C1 C6 124.5(3)
O1 C1 C6 109.5(3)
C3 C2 C1 115.5(4)
C3 C2 H2 122.2
C1 C2 H2 122.2
C2 C3 C4 122.4(3)
C2 C3 H3 118.8
C4 C3 H3 118.8
C5 C4 C3 121.1(3)
C5 C4 H4 119.4
C3 C4 H4 119.4
C4 C5 C6 118.4(4)
C4 C5 H5 120.8
C6 C5 H5 120.8
C1 C6 C5 118.1(3)
C1 C6 C7 106.4(3)
C5 C6 C7 135.5(4)
C8 C7 C6 106.4(3)
C8 C7 H7 126.8
C6 C7 H7 126.8
C7 C8 O1 111.2(3)
C7 C8 C9 133.2(3)
O1 C8 C9 115.6(3)
O2 C9 C8 119.8(3)
O2 C9 C10 122.1(3)
C8 C9 C10 118.1(3)
C11 C10 C9 122.2(3)
C11 C10 H10 118.9
C9 C10 H10 118.9
C10 C11 C12 127.4(4)
C10 C11 H11 116.3
C12 C11 H11 116.3
C13 C12 C17 115.6(3)
C13 C12 C11 121.1(3)
C17 C12 C11 123.4(3)
C14 C13 C12 122.8(3)
C14 C13 H13 118.6
C12 C13 H13 118.6
C13 C14 C15 119.7(4)
C13 C14 H14 120.2
C15 C14 H14 120.2
C14 C15 C16 119.7(3)
C14 C15 H15 120.2
C16 C15 H15 120.2
C17 C16 C15 119.4(3)
C17 C16 H16 120.3
C15 C16 H16 120.3
C16 C17 C12 122.8(3)
C16 C17 Br1 116.6(3)
C12 C17 Br1 120.6(3)
H1SA O1S H1SB 94(2)

loop_
_geom_bond_atom_site_label_1
_geom_bond_atom_site_label_2
_geom_bond_distance
Br1 C17 1.893(4)
O1 C1 1.372(4)
O1 C8 1.375(4)
O2 C9 1.234(4)
C1 C2 1.370(5)
C1 C6 1.390(5)
C2 C3 1.356(5)
C2 H2 0.9300
C3 C4 1.393(5)
C3 H3 0.9300
C4 C5 1.361(5)
C4 H4 0.9300
C5 C6 1.392(5)
C5 H5 0.9300
C6 C7 1.426(4)
C7 C8 1.353(5)
C7 H7 0.9300
C8 C9 1.446(5)
C9 C10 1.460(5)
C10 C11 1.303(4)
C10 H10 0.9300
C11 C12 1.456(4)
C11 H11 0.9300
C12 C13 1.385(5)
C12 C17 1.390(4)
C13 C14 1.363(5)
C13 H13 0.9300
C14 C15 1.374(5)
C14 H14 0.9300
C15 C16 1.375(5)
C15 H15 0.9300
C16 C17 1.366(5)
C16 H16 0.9300
O1S H1SA 0.958(19)
O1S H1SB 0.954(19)

loop_
_geom_hbond_atom_site_label_D
_geom_hbond_atom_site_label_H
_geom_hbond_atom_site_label_A
_geom_hbond_site_symmetry_A
_geom_hbond_distance_DH
_geom_hbond_distance_HA
_geom_hbond_distance_DA
_geom_hbond_angle_DHA
O1S H1SA O1 . 0.96(2) 2.37(4) 3.181(4) 142(4)
O1S H1SB O2 . 0.95(2) 2.11(4) 2.928(4) 143(4)
C7 H7 O1S 4_645 0.93 2.32 3.229(5) 164
C10 H10 O1S 4_645 0.93 2.45 3.375(5) 174

loop_
_geom_torsion_atom_site_label_1
_geom_torsion_atom_site_label_2
_geom_torsion_atom_site_label_3
_geom_torsion_atom_site_label_4
_geom_torsion
C8 O1 C1 C2 178.7(3)
C8 O1 C1 C6 -0.4(3)
O1 C1 C2 C3 -179.9(3)
C6 C1 C2 C3 -1.0(5)
C1 C2 C3 C4 -0.3(5)
C2 C3 C4 C5 1.0(6)
C3 C4 C5 C6 -0.3(5)
C2 C1 C6 C5 1.6(5)
O1 C1 C6 C5 -179.3(3)
C2 C1 C6 C7 -178.3(3)
O1 C1 C6 C7 0.8(3)
C4 C5 C6 C1 -0.9(5)
C4 C5 C6 C7 179.0(3)
C1 C6 C7 C8 -0.9(3)
C5 C6 C7 C8 179.1(3)
C6 C7 C8 O1 0.8(4)
C6 C7 C8 C9 -179.1(3)
C1 O1 C8 C7 -0.3(4)
C1 O1 C8 C9 179.6(3)
C7 C8 C9 O2 176.0(3)
O1 C8 C9 O2 -3.8(5)
C7 C8 C9 C10 -3.6(6)
O1 C8 C9 C10 176.5(3)
O2 C9 C10 C11 -5.2(5)
C8 C9 C10 C11 174.5(3)
C9 C10 C11 C12 179.5(3)
C10 C11 C12 C13 -2.0(5)
C10 C11 C12 C17 179.6(3)
C17 C12 C13 C14 -0.5(5)
C11 C12 C13 C14 -179.0(3)
C12 C13 C14 C15 1.0(5)
C13 C14 C15 C16 -1.0(5)
C14 C15 C16 C17 0.5(5)
C15 C16 C17 C12 -0.1(5)
C15 C16 C17 Br1 178.9(3)
C13 C12 C17 C16 0.1(5)
C11 C12 C17 C16 178.6(3)
C13 C12 C17 Br1 -178.9(2)
C11 C12 C17 Br1 -0.4(4)

_cod_database_fobs_code 2241209
